data_7002959
loop_
_publ_author_name
'Veltz\'e, Sune'
'Egdal, Rune Kirk'
'Johansson, Frank B.'
'Bond, Andrew D.'
'McKenzie, Christine J.'

_publ_section_title
;
 Coordinative flexibility in an acyclic bis(sulfonamide) ligand
;
_journal_issue 47
_journal_name_full 'Dalton Transactions'
_journal_page_first 10495
_journal_page_last 10504
_journal_paper_doi 10.1039/b912617a
_journal_year 2009
_chemical_formula_moiety
;
C31 H34 Co N6 O7 S2 2+, 2(Cl O4 -), C2 H6 O, H2 O
;
_chemical_formula_sum 'C33 H42 Cl2 Co N6 O17 S2'
_chemical_formula_weight 988.68
_space_group_IT_number 14
_symmetry_cell_setting monoclinic
_symmetry_space_group_name_Hall '-P 2ybc'
_symmetry_space_group_name_H-M 'P 1 21/c 1'
_atom_sites_solution_hydrogens geom
_atom_sites_solution_primary direct
_atom_sites_solution_secondary difmap
_cell_angle_alpha 90.00
_cell_angle_beta 96.797(3)
_cell_angle_gamma 90.00
_cell_formula_units_Z 4
_cell_length_a 12.8054(10)
_cell_length_b 21.2676(14)
_cell_length_c 15.8384(11)
_cell_measurement_reflns_used 7454
_cell_measurement_temperature 180(2)
_cell_measurement_theta_max 22.90
_cell_measurement_theta_min 2.16
_cell_volume 4283.1(5)
_computing_cell_refinement 'SAINT v.7.06a (Bruker, 2003)'
_computing_data_collection 'APEX2 v.1.0-22 (Bruker Nonius, 2004)'
_computing_data_reduction 'SAINT v.7.06a'
_computing_molecular_graphics 'SHELXTL v.6.10'
_computing_publication_material 'SHELXTL v.6.10'
_computing_structure_refinement 'SHELXTL v.6.10'
_computing_structure_solution 'SHELXTL v.6.10 (Sheldrick, 2000)'
_diffrn_ambient_temperature 180(2)
_diffrn_measured_fraction_theta_full 0.989
_diffrn_measured_fraction_theta_max 0.989
_diffrn_measurement_device_type 'Bruker-Nonius X8APEX-II CCD'
_diffrn_measurement_method 'thin-slice \w and \f scans'
_diffrn_radiation_monochromator graphite
_diffrn_radiation_source 'fine-focus sealed tube'
_diffrn_radiation_type MoK\a
_diffrn_radiation_wavelength 0.71073
_diffrn_reflns_av_R_equivalents 0.0544
_diffrn_reflns_av_sigmaI/netI 0.0468
_diffrn_reflns_limit_h_max 15
_diffrn_reflns_limit_h_min -15
_diffrn_reflns_limit_k_max 25
_diffrn_reflns_limit_k_min -23
_diffrn_reflns_limit_l_max 19
_diffrn_reflns_limit_l_min -18
_diffrn_reflns_number 67973
_diffrn_reflns_theta_full 25.71
_diffrn_reflns_theta_max 25.71
_diffrn_reflns_theta_min 3.61
_diffrn_standards_number 0
_exptl_absorpt_coefficient_mu 0.701
_exptl_absorpt_correction_T_max 0.902
_exptl_absorpt_correction_T_min 0.754
_exptl_absorpt_correction_type multi-scan
_exptl_absorpt_process_details 'SADABS (Sheldrick, 2003)'
_exptl_crystal_colour red
_exptl_crystal_density_diffrn 1.533
_exptl_crystal_density_method 'not measured'
_exptl_crystal_description block
_exptl_crystal_F_000 2044
_exptl_crystal_size_max 0.30
_exptl_crystal_size_mid 0.25
_exptl_crystal_size_min 0.15
_refine_diff_density_max 2.321
_refine_diff_density_min -0.903
_refine_diff_density_rms 0.143
_refine_ls_extinction_method none
_refine_ls_goodness_of_fit_ref 1.024
_refine_ls_hydrogen_treatment constr
_refine_ls_matrix_type full
_refine_ls_number_parameters 552
_refine_ls_number_reflns 8080
_refine_ls_number_restraints 22
_refine_ls_restrained_S_all 1.034
_refine_ls_R_factor_all 0.1192
_refine_ls_R_factor_gt 0.0880
_refine_ls_shift/su_max 0.001
_refine_ls_shift/su_mean 0.000
_refine_ls_structure_factor_coef Fsqd
_refine_ls_weighting_details 'calc w=1/[\s^2^(Fo^2^)+(0.1699P)^2^+15.4082P] where P=(Fo^2^+2Fc^2^)/3'
_refine_ls_weighting_scheme calc
_refine_ls_wR_factor_gt 0.2534
_refine_ls_wR_factor_ref 0.2792
_reflns_number_gt 5569
_reflns_number_total 8080
_reflns_threshold_expression I>2\s(I)
_cod_data_source_file b912617a.txt
_cod_data_source_block 3
_cod_original_sg_symbol_H-M 'P 21/c'
_cod_database_code 7002959

loop_
_symmetry_equiv_pos_as_xyz
'x, y, z'
'-x, y+1/2, -z+1/2'
'-x, -y, -z'
'x, -y-1/2, z-1/2'

loop_
_atom_site_label
_atom_site_type_symbol
_atom_site_fract_x
_atom_site_fract_y
_atom_site_fract_z
_atom_site_U_iso_or_equiv
_atom_site_adp_type
_atom_site_occupancy
_atom_site_symmetry_multiplicity
_atom_site_calc_flag
_atom_site_refinement_flags
_atom_site_disorder_assembly
_atom_site_disorder_group
Co1 Co 0.25428(6) 0.55132(4) 0.24227(5) 0.0342(3) Uani 1 1 d . . .
S1 S 0.44367(11) 0.60070(6) 0.38521(8) 0.0266(3) Uani 1 1 d . . .
S2 S 0.40922(14) 0.68312(7) 0.06076(9) 0.0394(4) Uani 1 1 d . . .
O1 O 0.3308(3) 0.62984(17) 0.2136(2) 0.0294(9) Uani 1 1 d . . .
O2 O 0.3654(3) 0.64652(18) 0.4001(2) 0.0329(9) Uani 1 1 d . . .
O3 O 0.5240(3) 0.58825(19) 0.4536(2) 0.0352(9) Uani 1 1 d . . .
O4 O 0.4807(4) 0.7058(2) 0.0047(3) 0.0527(13) Uani 1 1 d . . .
O5 O 0.3285(4) 0.6402(2) 0.0280(3) 0.0502(12) Uani 1 1 d . . .
O6 O 0.1363(4) 0.5545(2) 0.1393(3) 0.0565(14) Uani 1 1 d . . .
H61 H 0.0941 0.5820 0.1158 0.085 Uiso 1 1 d R . .
H62 H 0.1342 0.5313 0.0955 0.085 Uiso 1 1 d R . .
O7 O 0.1603(3) 0.6141(2) 0.3046(3) 0.0477(12) Uani 1 1 d . . .
H71 H 0.1145 0.6044 0.3370 0.072 Uiso 1 1 d R . .
H72 H 0.1662 0.6534 0.2965 0.072 Uiso 1 1 d R . .
N1 N 0.3510(4) 0.7446(2) 0.0974(3) 0.0344(11) Uani 1 1 d . . .
N2 N 0.4906(4) 0.7873(2) 0.2457(3) 0.0403(12) Uani 1 1 d . . .
H2A H 0.4270 0.7774 0.2571 0.048 Uiso 1 1 calc R . .
N3 N 0.2846(4) 0.7661(2) 0.2581(3) 0.0330(11) Uani 1 1 d . . .
N4 N 0.3752(4) 0.5337(2) 0.3568(3) 0.0259(10) Uani 1 1 d . . .
N5 N 0.3616(5) 0.4929(2) 0.1884(3) 0.0406(13) Uani 1 1 d . . .
N6 N 0.1870(4) 0.4786(2) 0.3098(4) 0.0447(14) Uani 1 1 d . . .
C1 C 0.4329(5) 0.6323(2) 0.2191(3) 0.0288(12) Uani 1 1 d . . .
C2 C 0.5014(4) 0.6171(2) 0.2937(3) 0.0280(12) Uani 1 1 d . . .
C3 C 0.6094(5) 0.6194(3) 0.2983(4) 0.0351(13) Uani 1 1 d . . .
H3A H 0.6508 0.6082 0.3498 0.042 Uiso 1 1 calc R . .
C4 C 0.6591(5) 0.6379(3) 0.2287(4) 0.0416(15) Uani 1 1 d . . .
C5 C 0.5949(5) 0.6547(3) 0.1554(4) 0.0404(15) Uani 1 1 d . . .
H5A H 0.6264 0.6686 0.1073 0.048 Uiso 1 1 calc R . .
C6 C 0.4860(5) 0.6520(3) 0.1503(4) 0.0350(14) Uani 1 1 d . . .
C7 C 0.7776(6) 0.6421(4) 0.2351(6) 0.063(2) Uani 1 1 d . . .
H7A H 0.7990 0.6474 0.1781 0.095 Uiso 1 1 calc R . .
H7B H 0.8087 0.6035 0.2607 0.095 Uiso 1 1 calc R . .
H7C H 0.8020 0.6782 0.2705 0.095 Uiso 1 1 calc R . .
C8 C 0.5720(6) 0.7865(3) 0.3079(5) 0.0515(18) Uani 1 1 d . . .
H8A H 0.5599 0.7753 0.3640 0.062 Uiso 1 1 calc R . .
C9 C 0.6720(6) 0.8015(4) 0.2922(6) 0.061(2) Uani 1 1 d . . .
H9A H 0.7285 0.8017 0.3368 0.074 Uiso 1 1 calc R . .
C10 C 0.6886(7) 0.8161(4) 0.2110(7) 0.069(2) Uani 1 1 d . . .
H10A H 0.7578 0.8255 0.1989 0.083 Uiso 1 1 calc R . .
C11 C 0.6068(7) 0.8174(3) 0.1461(5) 0.0552(19) Uani 1 1 d . . .
H11A H 0.6183 0.8277 0.0896 0.066 Uiso 1 1 calc R . .
C12 C 0.5064(6) 0.8030(3) 0.1665(4) 0.0406(15) Uani 1 1 d . . .
C13 C 0.4112(6) 0.8038(3) 0.1015(4) 0.0449(16) Uani 1 1 d . . .
H13A H 0.3646 0.8386 0.1148 0.054 Uiso 1 1 calc R . .
H13B H 0.4337 0.8123 0.0449 0.054 Uiso 1 1 calc R . .
C14 C 0.2403(5) 0.7455(3) 0.1044(4) 0.0415(15) Uani 1 1 d . . .
H14A H 0.2096 0.7052 0.0819 0.050 Uiso 1 1 calc R . .
H14B H 0.2078 0.7795 0.0676 0.050 Uiso 1 1 calc R . .
C15 C 0.2103(5) 0.7549(3) 0.1934(4) 0.0363(14) Uani 1 1 d . . .
C16 C 0.1065(6) 0.7543(3) 0.2081(5) 0.0453(16) Uani 1 1 d . . .
H16A H 0.0527 0.7463 0.1627 0.054 Uiso 1 1 calc R . .
C17 C 0.0808(6) 0.7653(3) 0.2895(5) 0.0519(18) Uani 1 1 d . . .
H17A H 0.0093 0.7644 0.2999 0.062 Uiso 1 1 calc R . .
C18 C 0.1580(6) 0.7775(3) 0.3548(5) 0.0503(18) Uani 1 1 d . . .
H18A H 0.1407 0.7861 0.4104 0.060 Uiso 1 1 calc R . .
C19 C 0.2607(6) 0.7771(3) 0.3385(4) 0.0435(16) Uani 1 1 d . . .
H19A H 0.3155 0.7844 0.3833 0.052 Uiso 1 1 calc R . .
C20 C 0.3580(7) 0.4815(3) 0.1049(4) 0.060(2) Uani 1 1 d . . .
H20A H 0.2981 0.4947 0.0681 0.072 Uiso 1 1 calc R . .
C21 C 0.4381(9) 0.4512(4) 0.0707(5) 0.074(3) Uani 1 1 d . . .
H21A H 0.4329 0.4433 0.0113 0.089 Uiso 1 1 calc R . .
C22 C 0.5243(7) 0.4327(4) 0.1222(5) 0.059(2) Uani 1 1 d . . .
H22A H 0.5803 0.4119 0.0994 0.071 Uiso 1 1 calc R . .
C23 C 0.5299(6) 0.4443(3) 0.2073(5) 0.0441(16) Uani 1 1 d . . .
H23A H 0.5903 0.4321 0.2444 0.053 Uiso 1 1 calc R . .
C24 C 0.4456(5) 0.4744(3) 0.2394(4) 0.0334(13) Uani 1 1 d . . .
C25 C 0.4467(5) 0.4822(3) 0.3340(4) 0.0296(12) Uani 1 1 d . . .
H25A H 0.4250 0.4421 0.3586 0.036 Uiso 1 1 calc R . .
H25B H 0.5193 0.4915 0.3596 0.036 Uiso 1 1 calc R . .
C26 C 0.3141(5) 0.5139(3) 0.4262(4) 0.0352(14) Uani 1 1 d . . .
H26A H 0.2842 0.5513 0.4517 0.042 Uiso 1 1 calc R . .
H26B H 0.3609 0.4922 0.4712 0.042 Uiso 1 1 calc R . .
C27 C 0.2272(5) 0.4706(3) 0.3913(4) 0.0359(14) Uani 1 1 d . . .
C28 C 0.1888(6) 0.4255(3) 0.4434(6) 0.055(2) Uani 1 1 d . . .
H28A H 0.2191 0.4197 0.5006 0.067 Uiso 1 1 calc R . .
C29 C 0.1041(7) 0.3891(4) 0.4081(8) 0.074(3) Uani 1 1 d . . .
H29A H 0.0753 0.3583 0.4420 0.089 Uiso 1 1 calc R . .
C30 C 0.0627(6) 0.3969(4) 0.3271(9) 0.074(3) Uani 1 1 d . . .
H30A H 0.0049 0.3719 0.3037 0.088 Uiso 1 1 calc R . .
C31 C 0.1049(5) 0.4416(3) 0.2779(7) 0.063(2) Uani 1 1 d . . .
H31A H 0.0759 0.4468 0.2202 0.075 Uiso 1 1 calc R . .
Cl1 Cl 0.20067(12) 0.55393(8) 0.63548(11) 0.0433(4) Uani 1 1 d D . .
O1A O 0.2948(4) 0.5245(3) 0.6213(3) 0.0748(18) Uani 1 1 d D . .
O1B O 0.2204(5) 0.5968(3) 0.7030(4) 0.0805(18) Uani 1 1 d D . .
O1C O 0.1305(5) 0.5091(3) 0.6581(6) 0.117(3) Uani 1 1 d D . .
O1D O 0.1600(6) 0.5881(4) 0.5639(4) 0.110(3) Uani 1 1 d D . .
Cl2 Cl 0.07723(18) 0.18837(11) 0.49493(15) 0.0721(6) Uani 1 1 d D . .
O2A O 0.0177(9) 0.2417(4) 0.5136(9) 0.257(10) Uani 1 1 d D . .
O2B O 0.1097(11) 0.1576(5) 0.5686(7) 0.326(15) Uani 1 1 d D . .
O2C O 0.0129(9) 0.1503(4) 0.4408(6) 0.190(6) Uani 1 1 d D . .
O2D O 0.1593(9) 0.2129(6) 0.4579(9) 0.269(10) Uani 1 1 d D . .
O1W O 0.0188(6) 0.5878(7) 0.4026(6) 0.160(5) Uani 1 1 d . . .
H1W H -0.0258 0.5599 0.3846 0.239 Uiso 1 1 d R . .
H2W H 0.0595 0.5884 0.4490 0.239 Uiso 1 1 d R . .
O1S O 0.1296(9) 0.4817(5) -0.0060(6) 0.143(4) Uani 1 1 d D . .
H1S H 0.1104 0.4436 -0.0027 0.215 Uiso 1 1 d R . .
C1S C 0.1449(11) 0.4936(6) -0.0945(6) 0.111(4) Uani 1 1 d D . .
H1SA H 0.0959 0.4687 -0.1343 0.133 Uiso 1 1 calc R . .
H1SB H 0.2182 0.4852 -0.1053 0.133 Uiso 1 1 calc R . .
C2S C 0.1196(12) 0.5622(6) -0.0996(8) 0.116(4) Uani 1 1 d D . .
H2SA H 0.1266 0.5776 -0.1570 0.174 Uiso 1 1 calc R . .
H2SB H 0.1684 0.5852 -0.0582 0.174 Uiso 1 1 calc R . .
H2SC H 0.0474 0.5689 -0.0870 0.174 Uiso 1 1 calc R . .

loop_
_atom_site_aniso_label
_atom_site_aniso_U_11
_atom_site_aniso_U_22
_atom_site_aniso_U_33
_atom_site_aniso_U_23
_atom_site_aniso_U_13
_atom_site_aniso_U_12
Co1 0.0362(5) 0.0209(4) 0.0437(5) -0.0022(3) -0.0025(4) 0.0018(3)
S1 0.0382(8) 0.0179(7) 0.0238(7) 0.0000(5) 0.0048(5) -0.0008(5)
S2 0.0696(11) 0.0281(8) 0.0227(7) -0.0002(6) 0.0142(7) 0.0110(7)
O1 0.037(2) 0.022(2) 0.029(2) 0.0011(16) 0.0056(16) 0.0035(16)
O2 0.051(2) 0.023(2) 0.026(2) -0.0047(16) 0.0103(17) 0.0040(17)
O3 0.048(2) 0.029(2) 0.028(2) -0.0008(17) 0.0041(18) -0.0055(18)
O4 0.085(4) 0.048(3) 0.030(2) 0.008(2) 0.030(2) 0.016(3)
O5 0.083(3) 0.041(3) 0.026(2) -0.0093(19) 0.004(2) 0.005(2)
O6 0.054(3) 0.046(3) 0.063(3) -0.007(2) -0.020(2) 0.002(2)
O7 0.041(2) 0.030(2) 0.075(3) 0.004(2) 0.019(2) 0.0072(19)
N1 0.052(3) 0.025(3) 0.027(2) -0.003(2) 0.007(2) 0.010(2)
N2 0.050(3) 0.030(3) 0.041(3) -0.006(2) 0.008(2) 0.003(2)
N3 0.051(3) 0.023(3) 0.025(2) -0.0013(19) 0.008(2) 0.009(2)
N4 0.032(2) 0.017(2) 0.030(2) 0.0021(18) 0.0094(19) 0.0030(18)
N5 0.063(3) 0.022(3) 0.034(3) -0.003(2) -0.003(2) 0.003(2)
N6 0.032(3) 0.023(3) 0.078(4) -0.002(3) 0.002(3) 0.000(2)
C1 0.047(4) 0.009(2) 0.032(3) -0.002(2) 0.013(2) 0.001(2)
C2 0.037(3) 0.017(3) 0.031(3) 0.002(2) 0.008(2) -0.005(2)
C3 0.039(3) 0.022(3) 0.045(3) 0.005(2) 0.006(3) 0.002(2)
C4 0.043(4) 0.027(3) 0.057(4) 0.006(3) 0.022(3) 0.001(3)
C5 0.053(4) 0.025(3) 0.049(4) 0.003(3) 0.030(3) 0.009(3)
C6 0.060(4) 0.016(3) 0.032(3) -0.001(2) 0.016(3) 0.011(3)
C7 0.044(4) 0.062(5) 0.087(6) 0.015(4) 0.028(4) 0.007(4)
C8 0.063(5) 0.036(4) 0.053(4) -0.007(3) -0.002(4) 0.005(3)
C9 0.056(5) 0.040(4) 0.085(6) -0.008(4) -0.003(4) -0.006(3)
C10 0.066(5) 0.037(4) 0.105(8) -0.001(4) 0.020(5) -0.011(4)
C11 0.074(5) 0.028(4) 0.068(5) 0.010(3) 0.024(4) -0.007(3)
C12 0.067(4) 0.013(3) 0.042(4) 0.000(2) 0.010(3) 0.003(3)
C13 0.074(5) 0.024(3) 0.039(4) 0.006(3) 0.014(3) 0.011(3)
C14 0.055(4) 0.037(4) 0.031(3) -0.001(3) -0.001(3) 0.011(3)
C15 0.057(4) 0.021(3) 0.031(3) 0.000(2) 0.006(3) 0.012(3)
C16 0.050(4) 0.034(4) 0.051(4) -0.002(3) 0.006(3) 0.008(3)
C17 0.055(4) 0.047(4) 0.057(5) 0.002(3) 0.022(4) 0.015(3)
C18 0.071(5) 0.040(4) 0.043(4) -0.001(3) 0.024(4) 0.014(3)
C19 0.064(4) 0.030(3) 0.037(3) -0.001(3) 0.007(3) 0.010(3)
C20 0.101(6) 0.039(4) 0.036(4) -0.010(3) -0.012(4) 0.015(4)
C21 0.135(9) 0.046(5) 0.042(4) -0.015(4) 0.012(5) 0.023(5)
C22 0.092(6) 0.039(4) 0.051(4) -0.010(3) 0.030(4) 0.015(4)
C23 0.052(4) 0.029(3) 0.053(4) -0.003(3) 0.017(3) 0.004(3)
C24 0.050(4) 0.018(3) 0.034(3) -0.002(2) 0.011(3) -0.002(2)
C25 0.038(3) 0.018(3) 0.034(3) 0.001(2) 0.008(2) 0.002(2)
C26 0.044(3) 0.024(3) 0.041(3) 0.003(3) 0.018(3) 0.002(2)
C27 0.029(3) 0.024(3) 0.058(4) -0.005(3) 0.020(3) 0.001(2)
C28 0.057(4) 0.033(4) 0.085(6) 0.006(4) 0.044(4) -0.003(3)
C29 0.060(5) 0.038(4) 0.136(9) -0.012(5) 0.060(6) -0.012(4)
C30 0.036(4) 0.036(4) 0.152(10) -0.019(5) 0.025(5) -0.008(3)
C31 0.033(4) 0.033(4) 0.119(7) -0.013(4) -0.007(4) -0.003(3)
Cl1 0.0352(8) 0.0409(9) 0.0555(10) -0.0017(7) 0.0129(7) 0.0029(6)
O1A 0.046(3) 0.117(5) 0.063(3) -0.019(3) 0.010(3) 0.028(3)
O1B 0.077(4) 0.071(4) 0.096(5) -0.022(4) 0.023(3) 0.002(3)
O1C 0.083(5) 0.052(4) 0.226(10) 0.003(5) 0.055(6) -0.019(3)
O1D 0.097(5) 0.152(8) 0.081(5) 0.033(5) 0.011(4) 0.048(5)
Cl2 0.0683(13) 0.0708(15) 0.0759(14) -0.0097(11) 0.0034(11) 0.0065(11)
O2A 0.311(18) 0.106(9) 0.40(2) -0.104(12) 0.243(18) -0.040(10)
O2B 0.32(2) 0.164(12) 0.41(3) 0.142(15) -0.29(2) -0.095(13)
O2C 0.270(15) 0.112(8) 0.160(10) -0.012(7) -0.089(10) -0.061(9)
O2D 0.206(14) 0.226(17) 0.41(3) -0.074(16) 0.168(16) -0.140(13)
O1W 0.071(5) 0.300(15) 0.110(6) -0.070(8) 0.018(5) -0.021(7)
O1S 0.161(9) 0.132(8) 0.134(8) -0.040(7) 0.008(7) -0.026(7)
C1S 0.131(11) 0.122(11) 0.073(8) -0.020(7) -0.017(7) -0.023(9)
C2S 0.146(12) 0.109(11) 0.087(8) -0.019(7) -0.003(8) -0.005(9)

loop_
_atom_type_symbol
_atom_type_description
_atom_type_scat_dispersion_real
_atom_type_scat_dispersion_imag
_atom_type_scat_source
C C 0.0033 0.0016 'International Tables Vol C Tables 4.2.6.8 and 6.1.1.4'
H H 0.0000 0.0000 'International Tables Vol C Tables 4.2.6.8 and 6.1.1.4'
N N 0.0061 0.0033 'International Tables Vol C Tables 4.2.6.8 and 6.1.1.4'
O O 0.0106 0.0060 'International Tables Vol C Tables 4.2.6.8 and 6.1.1.4'
S S 0.1246 0.1234 'International Tables Vol C Tables 4.2.6.8 and 6.1.1.4'
Cl Cl 0.1484 0.1585 'International Tables Vol C Tables 4.2.6.8 and 6.1.1.4'
Co Co 0.3494 0.9721 'International Tables Vol C Tables 4.2.6.8 and 6.1.1.4'

loop_
_geom_angle_atom_site_label_1
_geom_angle_atom_site_label_2
_geom_angle_atom_site_label_3
_geom_angle
_geom_angle_site_symmetry_1
_geom_angle_site_symmetry_3
_geom_angle_publ_flag
O1 Co1 O6 97.06(18) . . ?
O1 Co1 N5 92.27(18) . . ?
O6 Co1 N5 98.6(2) . . ?
O1 Co1 O7 84.30(17) . . ?
O6 Co1 O7 86.8(2) . . ?
N5 Co1 O7 173.9(2) . . ?
O1 Co1 N6 162.8(2) . . ?
O6 Co1 N6 96.8(2) . . ?
N5 Co1 N6 95.6(2) . . ?
O7 Co1 N6 86.4(2) . . ?
O1 Co1 N4 90.75(15) . . ?
O6 Co1 N4 171.94(18) . . ?
N5 Co1 N4 79.04(18) . . ?
O7 Co1 N4 95.95(17) . . ?
N6 Co1 N4 75.89(19) . . ?
O3 S1 O2 117.1(2) . . ?
O3 S1 N4 110.3(2) . . ?
O2 S1 N4 105.3(2) . . ?
O3 S1 C2 109.3(3) . . ?
O2 S1 C2 112.0(3) . . ?
N4 S1 C2 101.7(2) . . ?
O5 S2 O4 118.6(3) . . ?
O5 S2 N1 107.3(3) . . ?
O4 S2 N1 107.5(3) . . ?
O5 S2 C6 111.3(3) . . ?
O4 S2 C6 106.8(3) . . ?
N1 S2 C6 104.4(3) . . ?
C1 O1 Co1 122.0(3) . . ?
Co1 O6 H61 136.7 . . ?
Co1 O6 H62 124.7 . . ?
H61 O6 H62 94.9 . . ?
Co1 O7 H71 126.9 . . ?
Co1 O7 H72 119.0 . . ?
H71 O7 H72 114.1 . . ?
C14 N1 C13 120.1(5) . . ?
C14 N1 S2 122.0(4) . . ?
C13 N1 S2 116.0(4) . . ?
C12 N2 C8 120.0(6) . . ?
C12 N2 H2A 120.0 . . ?
C8 N2 H2A 120.0 . . ?
C15 N3 C19 121.9(6) . . ?
C26 N4 C25 111.2(4) . . ?
C26 N4 S1 109.9(4) . . ?
C25 N4 S1 111.4(3) . . ?
C26 N4 Co1 105.6(3) . . ?
C25 N4 Co1 107.9(3) . . ?
S1 N4 Co1 110.7(2) . . ?
C24 N5 C20 118.5(6) . . ?
C24 N5 Co1 116.7(4) . . ?
C20 N5 Co1 124.0(5) . . ?
C27 N6 C31 118.4(7) . . ?
C27 N6 Co1 116.4(4) . . ?
C31 N6 Co1 125.1(6) . . ?
O1 C1 C6 122.1(5) . . ?
O1 C1 C2 124.2(5) . . ?
C6 C1 C2 113.6(5) . . ?
C3 C2 C1 123.5(5) . . ?
C3 C2 S1 119.2(4) . . ?
C1 C2 S1 117.2(4) . . ?
C2 C3 C4 121.3(6) . . ?
C2 C3 H3A 119.4 . . ?
C4 C3 H3A 119.4 . . ?
C5 C4 C3 117.0(6) . . ?
C5 C4 C7 122.0(6) . . ?
C3 C4 C7 120.9(6) . . ?
C4 C5 C6 121.9(6) . . ?
C4 C5 H5A 119.0 . . ?
C6 C5 H5A 119.0 . . ?
C5 C6 C1 122.6(6) . . ?
C5 C6 S2 119.5(5) . . ?
C1 C6 S2 117.3(5) . . ?
C4 C7 H7A 109.5 . . ?
C4 C7 H7B 109.5 . . ?
H7A C7 H7B 109.5 . . ?
C4 C7 H7C 109.5 . . ?
H7A C7 H7C 109.5 . . ?
H7B C7 H7C 109.5 . . ?
N2 C8 C9 121.5(8) . . ?
N2 C8 H8A 119.3 . . ?
C9 C8 H8A 119.3 . . ?
C10 C9 C8 118.6(8) . . ?
C10 C9 H9A 120.7 . . ?
C8 C9 H9A 120.7 . . ?
C9 C10 C11 121.2(8) . . ?
C9 C10 H10A 119.4 . . ?
C11 C10 H10A 119.4 . . ?
C10 C11 C12 117.6(7) . . ?
C10 C11 H11A 121.2 . . ?
C12 C11 H11A 121.2 . . ?
N2 C12 C11 121.2(7) . . ?
N2 C12 C13 116.5(6) . . ?
C11 C12 C13 122.3(6) . . ?
N1 C13 C12 113.5(5) . . ?
N1 C13 H13A 108.9 . . ?
C12 C13 H13A 108.9 . . ?
N1 C13 H13B 108.9 . . ?
C12 C13 H13B 108.9 . . ?
H13A C13 H13B 107.7 . . ?
N1 C14 C15 115.7(5) . . ?
N1 C14 H14A 108.4 . . ?
C15 C14 H14A 108.4 . . ?
N1 C14 H14B 108.4 . . ?
C15 C14 H14B 108.4 . . ?
H14A C14 H14B 107.4 . . ?
N3 C15 C16 119.1(6) . . ?
N3 C15 C14 120.1(6) . . ?
C16 C15 C14 120.7(6) . . ?
C15 C16 C17 119.7(7) . . ?
C15 C16 H16A 120.2 . . ?
C17 C16 H16A 120.2 . . ?
C18 C17 C16 120.3(7) . . ?
C18 C17 H17A 119.8 . . ?
C16 C17 H17A 119.8 . . ?
C17 C18 C19 118.6(6) . . ?
C17 C18 H18A 120.7 . . ?
C19 C18 H18A 120.7 . . ?
N3 C19 C18 120.3(6) . . ?
N3 C19 H19A 119.9 . . ?
C18 C19 H19A 119.9 . . ?
N5 C20 C21 122.3(7) . . ?
N5 C20 H20A 118.9 . . ?
C21 C20 H20A 118.9 . . ?
C22 C21 C20 119.4(7) . . ?
C22 C21 H21A 120.3 . . ?
C20 C21 H21A 120.3 . . ?
C21 C22 C23 119.3(7) . . ?
C21 C22 H22A 120.4 . . ?
C23 C22 H22A 120.4 . . ?
C22 C23 C24 119.2(7) . . ?
C22 C23 H23A 120.4 . . ?
C24 C23 H23A 120.4 . . ?
N5 C24 C23 121.3(6) . . ?
N5 C24 C25 118.9(5) . . ?
C23 C24 C25 119.6(6) . . ?
N4 C25 C24 112.7(5) . . ?
N4 C25 H25A 109.0 . . ?
C24 C25 H25A 109.0 . . ?
N4 C25 H25B 109.0 . . ?
C24 C25 H25B 109.0 . . ?
H25A C25 H25B 107.8 . . ?
N4 C26 C27 109.6(5) . . ?
N4 C26 H26A 109.8 . . ?
C27 C26 H26A 109.8 . . ?
N4 C26 H26B 109.8 . . ?
C27 C26 H26B 109.8 . . ?
H26A C26 H26B 108.2 . . ?
N6 C27 C28 122.3(6) . . ?
N6 C27 C26 117.4(5) . . ?
C28 C27 C26 120.3(6) . . ?
C27 C28 C29 117.2(9) . . ?
C27 C28 H28A 121.4 . . ?
C29 C28 H28A 121.4 . . ?
C30 C29 C28 121.1(8) . . ?
C30 C29 H29A 119.5 . . ?
C28 C29 H29A 119.5 . . ?
C29 C30 C31 119.3(8) . . ?
C29 C30 H30A 120.4 . . ?
C31 C30 H30A 120.4 . . ?
N6 C31 C30 121.7(9) . . ?
N6 C31 H31A 119.2 . . ?
C30 C31 H31A 119.2 . . ?
O1C Cl1 O1D 112.2(5) . . ?
O1C Cl1 O1A 109.3(4) . . ?
O1D Cl1 O1A 110.4(4) . . ?
O1C Cl1 O1B 108.2(4) . . ?
O1D Cl1 O1B 107.2(4) . . ?
O1A Cl1 O1B 109.3(3) . . ?
O2B Cl2 O2D 112.3(7) . . ?
O2B Cl2 O2C 110.5(6) . . ?
O2D Cl2 O2C 113.0(7) . . ?
O2B Cl2 O2A 108.9(7) . . ?
O2D Cl2 O2A 104.1(6) . . ?
O2C Cl2 O2A 107.6(6) . . ?
H1W O1W H2W 128.3 . . ?
C1S O1S H1S 107.2 . . ?
O1S C1S C2S 99.7(10) . . ?
O1S C1S H1SA 111.8 . . ?
C2S C1S H1SA 111.8 . . ?
O1S C1S H1SB 111.8 . . ?
C2S C1S H1SB 111.8 . . ?
H1SA C1S H1SB 109.5 . . ?
C1S C2S H2SA 109.5 . . ?
C1S C2S H2SB 109.5 . . ?
H2SA C2S H2SB 109.5 . . ?
C1S C2S H2SC 109.5 . . ?
H2SA C2S H2SC 109.5 . . ?
H2SB C2S H2SC 109.5 . . ?

loop_
_geom_bond_atom_site_label_1
_geom_bond_atom_site_label_2
_geom_bond_distance
_geom_bond_site_symmetry_2
_geom_bond_publ_flag
Co1 O1 2.015(4) . ?
Co1 O6 2.089(5) . ?
Co1 N5 2.107(5) . ?
Co1 O7 2.118(4) . ?
Co1 N6 2.121(6) . ?
Co1 N4 2.273(5) . ?
S1 O3 1.428(4) . ?
S1 O2 1.437(4) . ?
S1 N4 1.706(5) . ?
S1 C2 1.738(5) . ?
S2 O5 1.430(5) . ?
S2 O4 1.432(5) . ?
S2 N1 1.644(5) . ?
S2 C6 1.758(6) . ?
O1 C1 1.301(7) . ?
O6 H61 0.850 . ?
O6 H62 0.850 . ?
O7 H71 0.850 . ?
O7 H72 0.850 . ?
N1 C14 1.435(9) . ?
N1 C13 1.473(9) . ?
N2 C12 1.336(8) . ?
N2 C8 1.348(9) . ?
N2 H2A 0.880 . ?
N3 C15 1.334(8) . ?
N3 C19 1.365(8) . ?
N4 C26 1.484(7) . ?
N4 C25 1.497(7) . ?
N5 C24 1.326(8) . ?
N5 C20 1.340(9) . ?
N6 C27 1.343(9) . ?
N6 C31 1.361(9) . ?
C1 C6 1.414(8) . ?
C1 C2 1.424(8) . ?
C2 C3 1.377(8) . ?
C3 C4 1.392(9) . ?
C3 H3A 0.950 . ?
C4 C5 1.387(10) . ?
C4 C7 1.512(9) . ?
C5 C6 1.388(9) . ?
C5 H5A 0.950 . ?
C7 H7A 0.980 . ?
C7 H7B 0.980 . ?
C7 H7C 0.980 . ?
C8 C9 1.370(11) . ?
C8 H8A 0.950 . ?
C9 C10 1.364(13) . ?
C9 H9A 0.950 . ?
C10 C11 1.378(12) . ?
C10 H10A 0.950 . ?
C11 C12 1.396(10) . ?
C11 H11A 0.950 . ?
C12 C13 1.500(10) . ?
C13 H13A 0.990 . ?
C13 H13B 0.990 . ?
C14 C15 1.518(9) . ?
C14 H14A 0.990 . ?
C14 H14B 0.990 . ?
C15 C16 1.377(9) . ?
C16 C17 1.388(10) . ?
C16 H16A 0.950 . ?
C17 C18 1.369(11) . ?
C17 H17A 0.950 . ?
C18 C19 1.370(10) . ?
C18 H18A 0.950 . ?
C19 H19A 0.950 . ?
C20 C21 1.376(13) . ?
C20 H20A 0.950 . ?
C21 C22 1.351(13) . ?
C21 H21A 0.950 . ?
C22 C23 1.364(10) . ?
C22 H22A 0.950 . ?
C23 C24 1.401(9) . ?
C23 H23A 0.950 . ?
C24 C25 1.506(8) . ?
C25 H25A 0.990 . ?
C25 H25B 0.990 . ?
C26 C27 1.499(9) . ?
C26 H26A 0.990 . ?
C26 H26B 0.990 . ?
C27 C28 1.392(9) . ?
C28 C29 1.394(13) . ?
C28 H28A 0.950 . ?
C29 C30 1.339(14) . ?
C29 H29A 0.950 . ?
C30 C31 1.380(13) . ?
C30 H30A 0.950 . ?
C31 H31A 0.950 . ?
Cl1 O1C 1.386(5) . ?
Cl1 O1D 1.394(5) . ?
Cl1 O1A 1.399(5) . ?
Cl1 O1B 1.406(5) . ?
Cl2 O2B 1.360(7) . ?
Cl2 O2D 1.367(7) . ?
Cl2 O2C 1.380(6) . ?
Cl2 O2A 1.418(7) . ?
O1W H1W 0.850 . ?
O1W H2W 0.850 . ?
O1S C1S 1.460(9) . ?
O1S H1S 0.850 . ?
C1S C2S 1.495(9) . ?
C1S H1SA 0.990 . ?
C1S H1SB 0.990 . ?
C2S H2SA 0.980 . ?
C2S H2SB 0.980 . ?
C2S H2SC 0.980 . ?

loop_
_geom_hbond_atom_site_label_D
_geom_hbond_atom_site_label_H
_geom_hbond_atom_site_label_A
_geom_hbond_distance_DH
_geom_hbond_distance_HA
_geom_hbond_distance_DA
_geom_hbond_angle_DHA
_geom_hbond_site_symmetry_A
O6 H62 O1S 0.85 1.92 2.767(11) 177.8 .
O6 H61 O2C 0.85 2.12 2.971(8) 178.9 2
O7 H71 O1W 0.85 1.73 2.583(10) 177.6 .
O1S H1S O2B 0.85 2.43 3.210(18) 152.7 4_565
O1S H1S O2C 0.85 2.47 3.244(15) 152.6 4_565
N2 H2A N3 0.88 1.84 2.705(8) 166.9 .

loop_
_geom_torsion_atom_site_label_1
_geom_torsion_atom_site_label_2
_geom_torsion_atom_site_label_3
_geom_torsion_atom_site_label_4
_geom_torsion
_geom_torsion_site_symmetry_1
_geom_torsion_site_symmetry_2
_geom_torsion_site_symmetry_3
_geom_torsion_site_symmetry_4
_geom_torsion_publ_flag
O6 Co1 O1 C1 -136.9(4) . . . . ?
N5 Co1 O1 C1 -37.9(4) . . . . ?
O7 Co1 O1 C1 137.1(4) . . . . ?
N6 Co1 O1 C1 79.5(7) . . . . ?
N4 Co1 O1 C1 41.2(4) . . . . ?
O5 S2 N1 C14 8.7(5) . . . . ?
O4 S2 N1 C14 137.3(5) . . . . ?
C6 S2 N1 C14 -109.5(5) . . . . ?
O5 S2 N1 C13 -155.8(4) . . . . ?
O4 S2 N1 C13 -27.3(5) . . . . ?
C6 S2 N1 C13 85.9(5) . . . . ?
O3 S1 N4 C26 67.5(4) . . . . ?
O2 S1 N4 C26 -59.6(4) . . . . ?
C2 S1 N4 C26 -176.6(4) . . . . ?
O3 S1 N4 C25 -56.2(4) . . . . ?
O2 S1 N4 C25 176.6(3) . . . . ?
C2 S1 N4 C25 59.6(4) . . . . ?
O3 S1 N4 Co1 -176.3(2) . . . . ?
O2 S1 N4 Co1 56.6(3) . . . . ?
C2 S1 N4 Co1 -60.4(3) . . . . ?
O1 Co1 N4 C26 137.6(3) . . . . ?
N5 Co1 N4 C26 -130.2(4) . . . . ?
O7 Co1 N4 C26 53.3(3) . . . . ?
N6 Co1 N4 C26 -31.5(3) . . . . ?
O1 Co1 N4 C25 -103.4(3) . . . . ?
N5 Co1 N4 C25 -11.2(3) . . . . ?
O7 Co1 N4 C25 172.3(3) . . . . ?
N6 Co1 N4 C25 87.5(3) . . . . ?
O1 Co1 N4 S1 18.7(2) . . . . ?
N5 Co1 N4 S1 110.9(3) . . . . ?
O7 Co1 N4 S1 -65.6(2) . . . . ?
N6 Co1 N4 S1 -150.4(3) . . . . ?
O1 Co1 N5 C24 89.0(4) . . . . ?
O6 Co1 N5 C24 -173.5(4) . . . . ?
N6 Co1 N5 C24 -75.8(5) . . . . ?
N4 Co1 N5 C24 -1.3(4) . . . . ?
O1 Co1 N5 C20 -80.7(6) . . . . ?
O6 Co1 N5 C20 16.8(6) . . . . ?
N6 Co1 N5 C20 114.5(6) . . . . ?
N4 Co1 N5 C20 -171.1(6) . . . . ?
O1 Co1 N6 C27 -22.0(9) . . . . ?
O6 Co1 N6 C27 -165.7(4) . . . . ?
N5 Co1 N6 C27 95.0(4) . . . . ?
O7 Co1 N6 C27 -79.3(4) . . . . ?
N4 Co1 N6 C27 17.8(4) . . . . ?
O1 Co1 N6 C31 155.6(6) . . . . ?
O6 Co1 N6 C31 11.9(6) . . . . ?
N5 Co1 N6 C31 -87.5(6) . . . . ?
O7 Co1 N6 C31 98.2(6) . . . . ?
N4 Co1 N6 C31 -164.7(6) . . . . ?
Co1 O1 C1 C6 126.6(4) . . . . ?
Co1 O1 C1 C2 -54.7(6) . . . . ?
O1 C1 C2 C3 179.4(5) . . . . ?
C6 C1 C2 C3 -1.7(8) . . . . ?
O1 C1 C2 S1 -5.7(7) . . . . ?
C6 C1 C2 S1 173.2(4) . . . . ?
O3 S1 C2 C3 -3.3(5) . . . . ?
O2 S1 C2 C3 128.1(5) . . . . ?
N4 S1 C2 C3 -119.9(5) . . . . ?
O3 S1 C2 C1 -178.4(4) . . . . ?
O2 S1 C2 C1 -47.0(5) . . . . ?
N4 S1 C2 C1 65.0(4) . . . . ?
C1 C2 C3 C4 0.7(9) . . . . ?
S1 C2 C3 C4 -174.1(5) . . . . ?
C2 C3 C4 C5 1.0(9) . . . . ?
C2 C3 C4 C7 178.2(6) . . . . ?
C3 C4 C5 C6 -1.6(9) . . . . ?
C7 C4 C5 C6 -178.7(6) . . . . ?
C4 C5 C6 C1 0.4(9) . . . . ?
C4 C5 C6 S2 172.1(5) . . . . ?
O1 C1 C6 C5 -179.9(5) . . . . ?
C2 C1 C6 C5 1.2(8) . . . . ?
O1 C1 C6 S2 8.2(7) . . . . ?
C2 C1 C6 S2 -170.6(4) . . . . ?
O5 S2 C6 C5 132.4(5) . . . . ?
O4 S2 C6 C5 1.6(6) . . . . ?
N1 S2 C6 C5 -112.1(5) . . . . ?
O5 S2 C6 C1 -55.5(5) . . . . ?
O4 S2 C6 C1 173.7(4) . . . . ?
N1 S2 C6 C1 60.0(5) . . . . ?
C12 N2 C8 C9 -0.1(10) . . . . ?
N2 C8 C9 C10 -1.5(11) . . . . ?
C8 C9 C10 C11 1.6(12) . . . . ?
C9 C10 C11 C12 -0.3(11) . . . . ?
C8 N2 C12 C11 1.5(9) . . . . ?
C8 N2 C12 C13 -178.9(5) . . . . ?
C10 C11 C12 N2 -1.3(10) . . . . ?
C10 C11 C12 C13 179.1(6) . . . . ?
C14 N1 C13 C12 127.0(6) . . . . ?
S2 N1 C13 C12 -68.1(6) . . . . ?
N2 C12 C13 N1 -53.6(7) . . . . ?
C11 C12 C13 N1 126.0(6) . . . . ?
C13 N1 C14 C15 -76.4(7) . . . . ?
S2 N1 C14 C15 119.6(5) . . . . ?
C19 N3 C15 C16 0.0(8) . . . . ?
C19 N3 C15 C14 177.7(5) . . . . ?
N1 C14 C15 N3 4.7(8) . . . . ?
N1 C14 C15 C16 -177.7(6) . . . . ?
N3 C15 C16 C17 0.0(9) . . . . ?
C14 C15 C16 C17 -177.6(6) . . . . ?
C15 C16 C17 C18 0.7(10) . . . . ?
C16 C17 C18 C19 -1.5(10) . . . . ?
C15 N3 C19 C18 -0.8(9) . . . . ?
C17 C18 C19 N3 1.5(10) . . . . ?
C24 N5 C20 C21 0.2(11) . . . . ?
Co1 N5 C20 C21 169.7(7) . . . . ?
N5 C20 C21 C22 -0.7(14) . . . . ?
C20 C21 C22 C23 0.2(13) . . . . ?
C21 C22 C23 C24 0.8(11) . . . . ?
C20 N5 C24 C23 0.9(9) . . . . ?
Co1 N5 C24 C23 -169.4(5) . . . . ?
C20 N5 C24 C25 -175.1(6) . . . . ?
Co1 N5 C24 C25 14.6(7) . . . . ?
C22 C23 C24 N5 -1.4(10) . . . . ?
C22 C23 C24 C25 174.5(6) . . . . ?
C26 N4 C25 C24 136.4(5) . . . . ?
S1 N4 C25 C24 -100.6(5) . . . . ?
Co1 N4 C25 C24 21.1(5) . . . . ?
N5 C24 C25 N4 -24.9(7) . . . . ?
C23 C24 C25 N4 159.1(5) . . . . ?
C25 N4 C26 C27 -76.1(6) . . . . ?
S1 N4 C26 C27 160.0(4) . . . . ?
Co1 N4 C26 C27 40.6(5) . . . . ?
C31 N6 C27 C28 0.9(9) . . . . ?
Co1 N6 C27 C28 178.6(5) . . . . ?
C31 N6 C27 C26 -177.2(6) . . . . ?
Co1 N6 C27 C26 0.5(7) . . . . ?
N4 C26 C27 N6 -29.8(7) . . . . ?
N4 C26 C27 C28 152.1(5) . . . . ?
N6 C27 C28 C29 -1.5(10) . . . . ?
C26 C27 C28 C29 176.6(6) . . . . ?
C27 C28 C29 C30 0.9(11) . . . . ?
C28 C29 C30 C31 0.1(12) . . . . ?
C27 N6 C31 C30 0.2(10) . . . . ?
Co1 N6 C31 C30 -177.3(5) . . . . ?
C29 C30 C31 N6 -0.7(12) . . . . ?
